data_2013796
loop_
_publ_author_name
'Daniel E. Lynch'
'Ian McClenaghan'

_publ_section_title
;
 Four trifluoromethylnitrobenzene analogues
;
_journal_issue 1
_journal_name_full 'Acta Crystallographica Section C'
_journal_page_first o1
_journal_page_last o5
_journal_paper_doi 10.1107/S0108270103025150
_journal_volume 60
_journal_year 2004
_chemical_formula_iupac 'C14 H16 F3 N3 O4'
_chemical_formula_moiety 'C14 H16 F3 N3 O4'
_chemical_formula_sum 'C14 H16 F3 N3 O4'
_chemical_formula_weight 347.30
_chemical_name_systematic
;
4-[2-nitro-4-(trifluoromethyl)phenyl]piperazine-1-carboxylate
;
_space_group_IT_number 2
_symmetry_cell_setting triclinic
_symmetry_space_group_name_Hall '-P 1'
_symmetry_space_group_name_H-M 'P -1'
_atom_sites_solution_hydrogens geom
_atom_sites_solution_primary direct
_atom_sites_solution_secondary difmap
_audit_creation_method SHELXL-97
_cell_angle_alpha 86.55(3)
_cell_angle_beta 81.97(3)
_cell_angle_gamma 90.00(3)
_cell_formula_units_Z 4
_cell_length_a 8.8211(18)
_cell_length_b 11.717(2)
_cell_length_c 15.528(3)
_cell_measurement_reflns_used 3808
_cell_measurement_temperature 150(2)
_cell_measurement_theta_max 27.5
_cell_measurement_theta_min 1.0
_cell_volume 1586.3(5)
_computing_cell_refinement 'DENZO and COLLECT'
_computing_data_collection 'DENZO (Otwinowski & Minor, 1997) and COLLECT (Hooft, 1998)'
_computing_data_reduction 'DENZO, SCALEPACK (Otwinowski & Minor, 1997) and COLLECT'
_computing_molecular_graphics 'PLUTON94 (Spek, 1994) and PLATON97 (Spek, 1997)'
_computing_publication_material SHELXL97
_computing_structure_refinement 'SHELXL97 (Sheldrick, 1997)'
_computing_structure_solution 'SHELXS97 (Sheldrick, 1997)'
_diffrn_ambient_temperature 150(2)
_diffrn_detector_area_resol_mean 9.091
_diffrn_measured_fraction_theta_full 0.94
_diffrn_measured_fraction_theta_max 0.94
_diffrn_measurement_device_type 'Nonius KappaCCD area detector'
_diffrn_measurement_method '\f and \w scans'
_diffrn_radiation_monochromator graphite
_diffrn_radiation_source 'Nonius FR591 rotating anode'
_diffrn_radiation_type MoK\a
_diffrn_radiation_wavelength 0.71073
_diffrn_reflns_av_R_equivalents 0.0876
_diffrn_reflns_av_sigmaI/netI 0.0728
_diffrn_reflns_limit_h_max 10
_diffrn_reflns_limit_h_min -10
_diffrn_reflns_limit_k_max 13
_diffrn_reflns_limit_k_min -13
_diffrn_reflns_limit_l_max 18
_diffrn_reflns_limit_l_min -18
_diffrn_reflns_number 17250
_diffrn_reflns_theta_full 25.0
_diffrn_reflns_theta_max 25.0
_diffrn_reflns_theta_min 1.3
_diffrn_standards_decay_% 0
_diffrn_standards_number 0
_exptl_absorpt_coefficient_mu 0.130
_exptl_absorpt_correction_T_max 0.987
_exptl_absorpt_correction_T_min 0.987
_exptl_absorpt_correction_type multi-scan
_exptl_absorpt_process_details '(SORTAV; Blessing, 1995)'
_exptl_crystal_colour yellow
_exptl_crystal_density_diffrn 1.454
_exptl_crystal_density_method 'not measured'
_exptl_crystal_description prism
_exptl_crystal_F_000 720
_exptl_crystal_size_max 0.42
_exptl_crystal_size_mid 0.24
_exptl_crystal_size_min 0.10
_refine_diff_density_max 0.42
_refine_diff_density_min -0.44
_refine_ls_extinction_method none
_refine_ls_goodness_of_fit_ref 1.082
_refine_ls_hydrogen_treatment constr
_refine_ls_matrix_type full
_refine_ls_number_parameters 489
_refine_ls_number_reflns 5256
_refine_ls_number_restraints 54
_refine_ls_restrained_S_all 1.087
_refine_ls_R_factor_all 0.0959
_refine_ls_R_factor_gt 0.0657
_refine_ls_shift/su_max 0.000
_refine_ls_shift/su_mean 0.000
_refine_ls_structure_factor_coef Fsqd
_refine_ls_weighting_details 'w=1/[\s^2^(Fo^2^)+(0.1213P)^2^] where P=(Fo^2^+2Fc^2^)/3'
_refine_ls_weighting_scheme calc
_refine_ls_wR_factor_gt 0.1630
_refine_ls_wR_factor_ref 0.1941
_reflns_number_gt 3744
_reflns_number_total 5256
_reflns_threshold_expression I>2\s(I)
_cod_data_source_file gg1189.cif
_cod_data_source_block II
_cod_depositor_comments
;
The following automatic conversions were performed:
'_symmetry_cell_setting' value 'Triclinic' changed to 'triclinic'
according to '/home/saulius/struct/CIF-dictionaries/cif_core.dic'
dictionary named 'cif_core.dic' version 2.4.1 from 2010-06-29.

Automatic conversion script
Id: cif_fix_enum 1527 2010-12-29 10:47:43Z saulius 

The following automatic conversions were performed:

'_symmetry_cell_setting' value 'Triclinic' changed to 'triclinic'
according to /home/saulius/struct/CIF-dictionaries/cif_core.dic
dictionary named 'cif_core.dic' version 2.4.1 from
2010-06-29.

'_exptl_absorpt_correction_type' value 'Multi-scan'
changed to 'multi-scan' according to
/home/saulius/struct/CIF-dictionaries/cif_core.dic dictionary named
'cif_core.dic' version 2.4.1 from 2010-06-29.

Automatic conversion script
Id: cif_fix_values 1715 2011-07-08 13:25:40Z adriana 
;
_cod_database_code 2013796
_cod_database_fobs_code 2013796

loop_
_symmetry_equiv_pos_as_xyz
'x, y, z'
'-x, -y, -z'

loop_
_atom_site_label
_atom_site_fract_x
_atom_site_fract_y
_atom_site_fract_z
_atom_site_U_iso_or_equiv
_atom_site_adp_type
_atom_site_calc_flag
_atom_site_refinement_flags
_atom_site_occupancy
_atom_site_disorder_assembly
_atom_site_disorder_group
_atom_site_type_symbol
C1A -0.0004(3) 0.7705(2) 0.71272(17) 0.0293(6) Uani d . 1 . . C
C2A -0.0916(3) 0.8425(2) 0.76890(18) 0.0312(6) Uani d . 1 . . C
N21A -0.1383(3) 0.9576(2) 0.74027(16) 0.0358(6) Uani d . 1 . . N
O21A -0.1011(3) 0.99384(18) 0.66507(14) 0.0475(6) Uani d . 1 . . O
O22A -0.2212(3) 1.01174(18) 0.79394(15) 0.0546(6) Uani d . 1 . . O
C3A -0.1564(3) 0.8042(3) 0.85229(19) 0.0372(7) Uani d . 1 . . C
H3A -0.2127 0.8556 0.8894 0.046 Uiso calc R 1 . . H
C4A -0.1396(3) 0.6927(3) 0.88137(19) 0.0395(7) Uani d D 1 . . C
C41A -0.2110(4) 0.6503(3) 0.9705(2) 0.0543(9) Uani d D 1 . . C
F41A -0.1140(5) 0.5949(4) 1.0149(2) 0.0988(15) Uani d P 0.85 . . F
F42A -0.2675(5) 0.7337(3) 1.01961(19) 0.0805(11) Uani d P 0.85 . . F
F43A -0.3282(5) 0.5798(4) 0.9682(2) 0.1041(14) Uani d P 0.85 . . F
F44A -0.112(2) 0.6489(17) 1.0255(13) 0.077(7) Uani d PDU 0.15 . . F
F45A -0.3336(19) 0.7067(19) 1.0006(14) 0.086(8) Uani d PDU 0.15 . . F
F46A -0.2531(19) 0.5447(11) 0.9730(11) 0.052(4) Uani d PDU 0.15 . . F
C5A -0.0582(3) 0.6179(2) 0.82630(19) 0.0385(7) Uani d . 1 . . C
H5A -0.0488 0.5400 0.8454 0.048 Uiso calc R 1 . . H
C6A 0.0089(3) 0.6562(2) 0.74437(18) 0.0348(7) Uani d . 1 . . C
H6A 0.0635 0.6035 0.7078 0.043 Uiso calc R 1 . . H
N7A 0.0713(3) 0.80572(18) 0.62962(14) 0.0305(5) Uani d . 1 . . N
C8A 0.1203(3) 0.7161(2) 0.56942(17) 0.0302(6) Uani d . 1 . . C
H81A 0.0406 0.6557 0.5746 0.038 Uiso calc R 1 . . H
H82A 0.2161 0.6809 0.5842 0.038 Uiso calc R 1 . . H
C9A 0.1461(3) 0.7694(2) 0.47731(17) 0.0310(6) Uani d . 1 . . C
H91A 0.1782 0.7100 0.4360 0.039 Uiso calc R 1 . . H
H92A 0.0496 0.8033 0.4623 0.039 Uiso calc R 1 . . H
N10A 0.2637(2) 0.85752(17) 0.47029(14) 0.0293(5) Uani d . 1 . . N
C11A 0.2287(3) 0.9471(2) 0.53104(17) 0.0300(6) Uani d . 1 . . C
H11A 0.1407 0.9922 0.5152 0.037 Uiso calc R 1 . . H
H12A 0.3178 0.9994 0.5275 0.037 Uiso calc R 1 . . H
C12A 0.1906(3) 0.8949(2) 0.62313(17) 0.0297(6) Uani d . 1 . . C
H13A 0.2843 0.8613 0.6423 0.037 Uiso calc R 1 . . H
H14A 0.1551 0.9557 0.6626 0.037 Uiso calc R 1 . . H
C13A 0.3686(3) 0.8775(2) 0.39867(17) 0.0294(6) Uani d . 1 . . C
O13A 0.4581(2) 0.95722(16) 0.38758(13) 0.0374(5) Uani d . 1 . . O
O14A 0.3661(2) 0.79405(15) 0.34261(12) 0.0332(5) Uani d . 1 . . O
C15A 0.4822(3) 0.8003(3) 0.26623(18) 0.0402(7) Uani d . 1 . . C
H15A 0.5802 0.7692 0.2812 0.050 Uiso calc R 1 . . H
H16A 0.4992 0.8806 0.2433 0.050 Uiso calc R 1 . . H
C16A 0.4241(4) 0.7305(3) 0.1997(2) 0.0484(8) Uani d . 1 . . C
H17A 0.4024 0.6523 0.2244 0.060 Uiso calc R 1 . . H
H18A 0.5018 0.7290 0.1481 0.060 Uiso calc R 1 . . H
H19A 0.3301 0.7646 0.1831 0.060 Uiso calc R 1 . . H
C1B 0.5027(3) 0.7006(2) 0.70923(17) 0.0298(6) Uani d . 1 . . C
C2B 0.4109(3) 0.6217(2) 0.76624(18) 0.0335(7) Uani d . 1 . . C
N21B 0.3630(3) 0.5104(2) 0.73993(17) 0.0369(6) Uani d . 1 . . N
O21B 0.3995(3) 0.48387(18) 0.66438(14) 0.0483(6) Uani d . 1 . . O
O22B 0.2822(3) 0.44873(19) 0.79370(16) 0.0566(6) Uani d . 1 . . O
C3B 0.3449(3) 0.6495(3) 0.84903(19) 0.0395(7) Uani d . 1 . . C
H3B 0.2875 0.5936 0.8870 0.049 Uiso calc R 1 . . H
C4B 0.3626(4) 0.7578(3) 0.87592(19) 0.0421(8) Uani d D 1 . . C
C41B 0.2857(5) 0.7914(3) 0.9624(2) 0.0612(10) Uani d D 1 . . C
F41B 0.1540(4) 0.8462(4) 0.9562(2) 0.0951(14) Uani d P 0.85 . . F
F42B 0.2505(5) 0.7010(3) 1.01912(17) 0.0838(11) Uani d P 0.85 . . F
F43B 0.3708(7) 0.8613(5) 1.0003(4) 0.0763(16) Uani d P 0.85 . . F
F44B 0.206(2) 0.8889(14) 0.9543(15) 0.072(7) Uani d PDU 0.15 . . F
F45B 0.180(2) 0.7196(19) 0.9970(15) 0.100(9) Uani d PDU 0.15 . . F
F46B 0.386(3) 0.827(2) 1.0105(19) 0.054(7) Uani d PDU 0.15 . . F
C5B 0.4463(3) 0.8389(3) 0.82036(19) 0.0392(7) Uani d . 1 . . C
H5B 0.4566 0.9142 0.8384 0.049 Uiso calc R 1 . . H
C6B 0.5153(3) 0.8109(2) 0.73866(19) 0.0353(7) Uani d . 1 . . C
H6B 0.5725 0.8678 0.7016 0.044 Uiso calc R 1 . . H
N7B 0.5741(3) 0.67630(18) 0.62615(15) 0.0316(5) Uani d . 1 . . N
C8B 0.6934(3) 0.5871(2) 0.62052(18) 0.0331(7) Uani d . 1 . . C
H81B 0.6570 0.5205 0.6603 0.041 Uiso calc R 1 . . H
H82B 0.7870 0.6175 0.6397 0.041 Uiso calc R 1 . . H
C9B 0.7316(3) 0.5490(2) 0.52915(18) 0.0327(6) Uani d . 1 . . C
H91B 0.8205 0.4972 0.5261 0.041 Uiso calc R 1 . . H
H92B 0.6435 0.5062 0.5136 0.041 Uiso calc R 1 . . H
N10B 0.7671(3) 0.64690(18) 0.46730(15) 0.0299(5) Uani d . 1 . . N
C11B 0.6496(3) 0.7344(2) 0.47362(18) 0.0317(6) Uani d . 1 . . C
H11B 0.5531 0.7029 0.4587 0.040 Uiso calc R 1 . . H
H12B 0.6822 0.7999 0.4319 0.040 Uiso calc R 1 . . H
C12B 0.6237(3) 0.7740(2) 0.56532(17) 0.0317(6) Uani d . 1 . . C
H13B 0.7196 0.8069 0.5799 0.040 Uiso calc R 1 . . H
H14B 0.5444 0.8340 0.5699 0.040 Uiso calc R 1 . . H
C13B 0.8716(3) 0.6368(2) 0.39527(18) 0.0303(6) Uani d . 1 . . C
O13B 0.9603(2) 0.55761(16) 0.38438(13) 0.0384(5) Uani d . 1 . . O
O14B 0.8677(2) 0.72722(15) 0.33808(12) 0.0348(5) Uani d . 1 . . O
C15B 0.9831(4) 0.7308(3) 0.26090(19) 0.0426(8) Uani d . 1 . . C
H15B 0.9980 0.6536 0.2387 0.053 Uiso calc R 1 . . H
H16B 1.0822 0.7586 0.2750 0.053 Uiso calc R 1 . . H
C16B 0.9257(4) 0.8107(3) 0.1942(2) 0.0492(8) Uani d . 1 . . C
H17B 0.8333 0.7783 0.1764 0.062 Uiso calc R 1 . . H
H18B 1.0047 0.8217 0.1433 0.062 Uiso calc R 1 . . H
H19B 0.9015 0.8845 0.2191 0.062 Uiso calc R 1 . . H

loop_
_atom_site_aniso_label
_atom_site_aniso_U_11
_atom_site_aniso_U_22
_atom_site_aniso_U_33
_atom_site_aniso_U_12
_atom_site_aniso_U_13
_atom_site_aniso_U_23
C1A 0.0296(14) 0.0330(15) 0.0256(15) 0.0006(12) -0.0028(12) -0.0059(12)
C2A 0.0306(15) 0.0318(15) 0.0317(16) 0.0031(12) -0.0042(12) -0.0062(12)
N21A 0.0322(13) 0.0360(13) 0.0398(16) 0.0038(11) -0.0043(11) -0.0090(11)
O21A 0.0612(14) 0.0465(13) 0.0322(13) 0.0171(11) 0.0002(10) 0.0037(10)
O22A 0.0664(15) 0.0414(12) 0.0509(14) 0.0154(11) 0.0128(12) -0.0096(11)
C3A 0.0353(16) 0.0440(17) 0.0314(16) 0.0052(13) 0.0008(13) -0.0093(13)
C4A 0.0426(17) 0.0445(18) 0.0299(16) 0.0033(14) 0.0003(13) -0.0020(13)
C41A 0.062(2) 0.058(2) 0.039(2) 0.008(2) 0.0090(17) -0.0005(17)
F41A 0.115(3) 0.127(4) 0.0400(18) 0.058(3) 0.0186(16) 0.038(2)
F42A 0.115(3) 0.078(2) 0.0356(16) 0.019(2) 0.0313(18) 0.0030(14)
F43A 0.101(3) 0.138(4) 0.064(2) -0.049(3) 0.013(2) 0.021(2)
F44A 0.081(8) 0.084(9) 0.068(8) -0.005(5) -0.016(5) -0.002(5)
F45A 0.086(9) 0.084(9) 0.084(9) 0.006(5) -0.002(5) -0.005(5)
F46A 0.058(6) 0.049(6) 0.046(6) -0.012(4) -0.003(4) 0.006(4)
C5A 0.0454(18) 0.0351(16) 0.0337(17) 0.0011(14) -0.0022(14) 0.0010(13)
C6A 0.0395(16) 0.0322(15) 0.0332(17) 0.0048(13) -0.0053(13) -0.0065(12)
N7A 0.0353(13) 0.0279(12) 0.0277(13) -0.0026(10) 0.0001(10) -0.0078(10)
C8A 0.0354(15) 0.0243(14) 0.0298(15) -0.0017(12) 0.0021(12) -0.0072(11)
C9A 0.0352(15) 0.0302(14) 0.0276(15) -0.0040(12) -0.0020(12) -0.0080(11)
N10A 0.0364(13) 0.0221(11) 0.0289(13) -0.0019(10) -0.0012(10) -0.0048(9)
C11A 0.0339(15) 0.0240(13) 0.0316(15) -0.0004(11) -0.0012(12) -0.0065(11)
C12A 0.0327(15) 0.0279(14) 0.0293(15) -0.0013(12) -0.0041(12) -0.0078(11)
C13A 0.0329(15) 0.0270(14) 0.0284(15) 0.0038(13) -0.0050(12) 0.0000(12)
O13A 0.0402(11) 0.0332(11) 0.0370(12) -0.0069(10) 0.0011(9) -0.0029(9)
O14A 0.0397(11) 0.0315(10) 0.0271(10) 0.0016(8) 0.0016(8) -0.0049(8)
C15A 0.0395(17) 0.0486(18) 0.0292(16) 0.0032(14) 0.0064(13) -0.0023(13)
C16A 0.052(2) 0.061(2) 0.0297(17) 0.0107(16) 0.0024(14) -0.0055(15)
C1B 0.0305(15) 0.0331(15) 0.0254(15) 0.0019(12) -0.0041(11) 0.0012(12)
C2B 0.0341(15) 0.0341(15) 0.0324(16) -0.0024(12) -0.0055(12) -0.0016(12)
N21B 0.0335(13) 0.0359(13) 0.0404(16) -0.0030(11) -0.0039(11) 0.0018(12)
O21B 0.0580(14) 0.0503(13) 0.0362(13) -0.0184(11) -0.0042(10) -0.0063(10)
O22B 0.0648(15) 0.0407(13) 0.0564(15) -0.0145(11) 0.0173(12) 0.0012(11)
C3B 0.0393(17) 0.0493(19) 0.0285(16) -0.0011(14) -0.0023(13) 0.0029(14)
C4B 0.0474(18) 0.053(2) 0.0267(16) -0.0016(15) -0.0049(14) -0.0069(14)
C41B 0.073(3) 0.068(3) 0.040(2) -0.004(2) 0.0022(19) -0.0088(19)
F41B 0.070(2) 0.153(4) 0.062(2) 0.029(3) 0.0049(18) -0.045(2)
F42B 0.128(3) 0.086(2) 0.0286(15) -0.026(2) 0.0192(17) -0.0072(13)
F43B 0.116(3) 0.076(3) 0.037(2) -0.017(3) -0.0031(18) -0.019(2)
F44B 0.073(8) 0.071(8) 0.070(8) 0.010(5) -0.001(5) -0.010(5)
F45B 0.098(10) 0.103(10) 0.095(10) 0.001(5) -0.002(5) -0.011(5)
F46B 0.075(10) 0.064(11) 0.023(8) 0.000(8) -0.008(6) -0.007(7)
C5B 0.0455(18) 0.0405(17) 0.0323(17) 0.0000(14) -0.0052(14) -0.0086(13)
C6B 0.0365(16) 0.0361(16) 0.0333(16) -0.0026(13) -0.0046(13) -0.0024(13)
N7B 0.0367(13) 0.0274(12) 0.0293(13) 0.0028(10) -0.0002(10) 0.0000(10)
C8B 0.0382(16) 0.0292(14) 0.0319(16) 0.0016(12) -0.0054(12) -0.0008(12)
C9B 0.0367(16) 0.0246(14) 0.0364(17) 0.0013(12) -0.0040(13) -0.0017(12)
N10B 0.0353(13) 0.0234(11) 0.0301(13) 0.0044(10) -0.0013(10) -0.0017(9)
C11B 0.0367(15) 0.0273(14) 0.0304(16) 0.0034(12) -0.0024(12) 0.0004(11)
C12B 0.0373(15) 0.0253(14) 0.0310(16) 0.0036(12) -0.0003(12) -0.0001(11)
C13B 0.0339(15) 0.0281(14) 0.0298(16) -0.0017(12) -0.0051(12) -0.0069(12)
O13B 0.0407(11) 0.0323(11) 0.0415(12) 0.0062(9) -0.0009(9) -0.0089(9)
O14B 0.0400(11) 0.0317(10) 0.0306(11) 0.0024(8) 0.0039(9) -0.0042(8)
C15B 0.0436(18) 0.0452(18) 0.0347(17) -0.0021(14) 0.0100(14) -0.0042(14)
C16B 0.054(2) 0.055(2) 0.0359(19) -0.0066(16) 0.0040(15) -0.0035(15)

loop_
_atom_type_symbol
_atom_type_description
_atom_type_scat_dispersion_real
_atom_type_scat_dispersion_imag
_atom_type_scat_source
C C 0.0033 0.0016 'International Tables Vol C Tables 4.2.6.8 and 6.1.1.4'
H H 0.0000 0.0000 'International Tables Vol C Tables 4.2.6.8 and 6.1.1.4'
N N 0.0061 0.0033 'International Tables Vol C Tables 4.2.6.8 and 6.1.1.4'
O O 0.0106 0.0060 'International Tables Vol C Tables 4.2.6.8 and 6.1.1.4'
F F 0.0171 0.0103 'International Tables Vol C Tables 4.2.6.8 and 6.1.1.4'

loop_
_geom_angle_atom_site_label_1
_geom_angle_atom_site_label_2
_geom_angle_atom_site_label_3
_geom_angle
N7A C1A C6A 120.4(2)
N7A C1A C2A 124.1(2)
C6A C1A C2A 115.5(2)
C3A C2A C1A 121.8(3)
C3A C2A N21A 115.1(2)
C1A C2A N21A 122.8(2)
O21A N21A O22A 122.6(2)
O21A N21A C2A 120.0(2)
O22A N21A C2A 117.3(3)
C4A C3A C2A 120.4(3)
C4A C3A H3A 119.8
C2A C3A H3A 119.8
C3A C4A C5A 119.4(3)
C3A C4A C41A 120.8(3)
C5A C4A C41A 119.8(3)
F41A C41A F42A 106.0(4)
F41A C41A F43A 106.9(4)
F42A C41A F43A 105.3(4)
F46A C41A F44A 102.9(11)
F44A C41A F45A 110.5(13)
F46A C41A F45A 105.8(12)
F41A C41A C4A 112.9(3)
F42A C41A C4A 113.1(3)
F43A C41A C4A 112.1(3)
F44A C41A C4A 111.2(11)
F45A C41A C4A 113.8(10)
F46A C41A C4A 112.0(8)
C6A C5A C4A 120.3(3)
C6A C5A H5A 119.8
C4A C5A H5A 119.8
C5A C6A C1A 122.4(3)
C5A C6A H6A 118.8
C1A C6A H6A 118.8
C1A N7A C8A 117.4(2)
C1A N7A C12A 117.4(2)
C8A N7A C12A 110.1(2)
N7A C8A C9A 108.8(2)
N7A C8A H81A 109.9
C9A C8A H81A 109.9
N7A C8A H82A 109.9
C9A C8A H82A 109.9
H81A C8A H82A 108.3
N10A C9A C8A 109.5(2)
N10A C9A H91A 109.8
C8A C9A H91A 109.8
N10A C9A H92A 109.8
C8A C9A H92A 109.8
H91A C9A H92A 108.2
C13A N10A C9A 123.3(2)
C13A N10A C11A 119.7(2)
C9A N10A C11A 113.7(2)
N10A C11A C12A 110.2(2)
N10A C11A H11A 109.6
C12A C11A H11A 109.6
N10A C11A H12A 109.6
C12A C11A H12A 109.6
H11A C11A H12A 108.1
N7A C12A C11A 111.8(2)
N7A C12A H13A 109.3
C11A C12A H13A 109.3
N7A C12A H14A 109.3
C11A C12A H14A 109.3
H13A C12A H14A 107.9
O13A C13A O14A 124.0(2)
O13A C13A N10A 124.6(2)
O14A C13A N10A 111.3(2)
C13A O14A C15A 116.8(2)
O14A C15A C16A 106.9(2)
O14A C15A H15A 110.3
C16A C15A H15A 110.3
O14A C15A H16A 110.3
C16A C15A H16A 110.3
H15A C15A H16A 108.6
C15A C16A H17A 109.5
C15A C16A H18A 109.5
H17A C16A H18A 109.5
C15A C16A H19A 109.5
H17A C16A H19A 109.5
H18A C16A H19A 109.5
N7B C1B C6B 119.7(2)
N7B C1B C2B 124.1(2)
C6B C1B C2B 116.1(2)
C3B C2B C1B 121.8(3)
C3B C2B N21B 114.7(2)
C1B C2B N21B 123.1(2)
O22B N21B O21B 121.9(3)
O22B N21B C2B 118.2(3)
O21B N21B C2B 119.8(2)
C4B C3B C2B 120.1(3)
C4B C3B H3B 120.0
C2B C3B H3B 120.0
C3B C4B C5B 119.7(3)
C3B C4B C41B 121.0(3)
C5B C4B C41B 119.3(3)
F43B C41B F41B 106.0(5)
F42B C41B F41B 106.2(4)
F43B C41B F42B 106.7(4)
F45B C41B F44B 102.2(13)
F45B C41B F46B 119.3(17)
F46B C41B F44B 99.0(14)
C4B C5B C6B 120.5(3)
C4B C5B H5B 119.8
C6B C5B H5B 119.8
C5B C6B C1B 121.7(3)
C5B C6B H6B 119.2
C1B C6B H6B 119.2
C1B N7B C12B 117.0(2)
C1B N7B C8B 117.6(2)
C12B N7B C8B 110.1(2)
N7B C8B C9B 111.7(2)
N7B C8B H81B 109.3
C9B C8B H81B 109.3
N7B C8B H82B 109.3
C9B C8B H82B 109.3
H81B C8B H82B 107.9
N10B C9B C8B 110.7(2)
N10B C9B H91B 109.5
C8B C9B H91B 109.5
N10B C9B H92B 109.5
C8B C9B H92B 109.5
H91B C9B H92B 108.1
C13B N10B C11B 123.2(2)
C13B N10B C9B 119.9(2)
C11B N10B C9B 113.6(2)
N10B C11B C12B 109.5(2)
N10B C11B H11B 109.8
C12B C11B H11B 109.8
N10B C11B H12B 109.8
C12B C11B H12B 109.8
H11B C11B H12B 108.2
N7B C12B C11B 109.1(2)
N7B C12B H13B 109.9
C11B C12B H13B 109.9
N7B C12B H14B 109.9
C11B C12B H14B 109.9
H13B C12B H14B 108.3
O13B C13B O14B 124.1(3)
O13B C13B N10B 124.7(3)
O14B C13B N10B 111.3(2)
C13B O14B C15B 116.5(2)
O14B C15B C16B 106.9(2)
O14B C15B H15B 110.3
C16B C15B H15B 110.3
O14B C15B H16B 110.3
C16B C15B H16B 110.3
H15B C15B H16B 108.6
C15B C16B H17B 109.5
C15B C16B H18B 109.5
H17B C16B H18B 109.5
C15B C16B H19B 109.5
H17B C16B H19B 109.5
H18B C16B H19B 109.5

loop_
_geom_bond_atom_site_label_1
_geom_bond_atom_site_label_2
_geom_bond_site_symmetry_2
_geom_bond_distance
_geom_bond_publ_flag
C1A N7A . 1.394(4) ?
C1A C6A . 1.404(4) ?
C1A C2A . 1.419(4) ?
C2A C3A . 1.388(4) ?
C2A N21A . 1.472(4) ?
N21A O21A . 1.218(3) ?
N21A O22A . 1.235(3) ?
C3A C4A . 1.371(4) ?
C3A H3A . 0.95 ?
C4A C5A . 1.391(4) ?
C4A C41A . 1.494(4) ?
C41A F41A . 1.319(5) ?
C41A F46A . 1.289(12) ?
C41A F42A . 1.330(4) ?
C41A F43A . 1.329(5) ?
C41A F44A . 1.306(15) ?
C41A F45A . 1.312(14) ?
C5A C6A . 1.375(4) ?
N7A C8A . 1.472(3) ?
N7A C12A . 1.473(3) ?
C8A C9A . 1.513(4) ?
C9A N10A . 1.452(3) ?
N10A C13A . 1.352(3) ?
N10A C11A . 1.458(3) ?
C11A C12A . 1.514(4) ?
C13A O13A . 1.212(3) ?
C13A O14A . 1.350(3) ?
O14A C15A . 1.453(3) ?
C15A C16A . 1.499(4) ?
C5A H5A . 0.95 ?
C6A H6A . 0.95 ?
C8A H81A . 0.99 ?
C8A H82A . 0.99 ?
C9A H91A . 0.99 ?
C9A H92A . 0.99 ?
C11A H11A . 0.99 ?
C11A H12A . 0.99 ?
C12A H13A . 0.99 ?
C12A H14A . 0.99 ?
C15A H15A . 0.99 ?
C15A H16A . 0.99 ?
C16A H17A . 0.98 ?
C16A H18A . 0.98 ?
C16A H19A . 0.98 ?
C1B N7B . 1.400(3) ?
C1B C6B . 1.407(4) ?
C1B C2B . 1.412(4) ?
C2B C3B . 1.393(4) ?
C2B N21B . 1.469(4) ?
N21B O22B . 1.220(3) ?
N21B O21B . 1.231(3) ?
C3B C4B . 1.375(4) ?
C4B C5B . 1.384(4) ?
C4B C41B . 1.493(5) ?
C41B F45B . 1.295(15) ?
C41B F43B . 1.327(6) ?
C41B F42B . 1.343(5) ?
C41B F46B . 1.320(17) ?
C41B F41B . 1.339(5) ?
C41B F44B . 1.349(15) ?
C5B C6B . 1.386(4) ?
N7B C12B . 1.466(3) ?
N7B C8B . 1.480(3) ?
C8B C9B . 1.506(4) ?
C9B N10B . 1.456(4) ?
N10B C13B . 1.357(4) ?
N10B C11B . 1.455(3) ?
C11B C12B . 1.512(4) ?
C13B O13B . 1.218(3) ?
C13B O14B . 1.345(3) ?
O14B C15B . 1.459(3) ?
C15B C16B . 1.495(4) ?
C3B H3B . 0.95 ?
C5B H5B . 0.95 ?
C6B H6B . 0.95 ?
C8B H81B . 0.99 ?
C8B H82B . 0.99 ?
C9B H91B . 0.99 ?
C9B H92B . 0.99 ?
C11B H11B . 0.99 ?
C11B H12B . 0.99 ?
C12B H13B . 0.99 ?
C12B H14B . 0.99 ?
C15B H15B . 0.99 ?
C15B H16B . 0.99 ?
C16B H17B . 0.98 ?
C16B H18B . 0.98 ?
C16B H19B . 0.98 ?

loop_
_geom_hbond_atom_site_label_D
_geom_hbond_atom_site_label_H
_geom_hbond_atom_site_label_A
_geom_hbond_site_symmetry_A
_geom_hbond_distance_DH
_geom_hbond_distance_HA
_geom_hbond_distance_DA
_geom_hbond_angle_DHA
_geom_hbond_publ_flag
C3A H3A O22A . 0.95 2.29 2.634(4) 100 yes
C6A H6A O13B 2_666 0.95 2.46 3.286(3) 145 yes
C8A H81A O13B 2_666 0.99 2.54 3.300(3) 133 yes
C9A H91A O14A . 0.99 2.23 2.649(3) 104 yes
C11A H12A O13A . 0.99 2.42 2.789(3) 101 yes
C11A H12A O13A 2_676 0.99 2.59 3.411(3) 140 yes
C12A H14A O21A . 0.99 2.30 2.830(4) 113 yes
C6B H6B O13A 2_676 0.95 2.44 3.241(4) 142 yes
C8B H81B O21B . 0.99 2.30 2.839(4) 113 yes
C9B H91B O13B . 0.99 2.43 2.800(4) 101 yes
C9B H91B O13B 2_766 0.99 2.59 3.401(3) 139 yes
C11B H12B O14B . 0.99 2.24 2.651(3) 104 yes
C12B H14B O13A 2_676 0.99 2.57 3.332(3) 134 yes

loop_
_geom_torsion_atom_site_label_1
_geom_torsion_atom_site_label_2
_geom_torsion_atom_site_label_3
_geom_torsion_atom_site_label_4
_geom_torsion
N7A C1A C2A C3A -177.8(2)
C6A C1A C2A C3A 5.1(4)
N7A C1A C2A N21A 9.1(4)
C6A C1A C2A N21A -168.0(2)
C3A C2A N21A O21A -172.0(2)
C1A C2A N21A O21A 1.5(4)
C3A C2A N21A O22A 4.6(4)
C1A C2A N21A O22A 178.1(3)
C1A C2A C3A C4A -3.1(4)
N21A C2A C3A C4A 170.5(3)
C2A C3A C4A C5A -0.6(5)
C2A C3A C4A C41A -179.0(3)
C3A C4A C41A F41A -130.1(4)
C5A C4A C41A F41A 51.4(5)
C3A C4A C41A F46A 147.0(9)
C5A C4A C41A F46A -31.5(9)
C3A C4A C41A F42A -9.8(5)
C5A C4A C41A F42A 171.7(4)
C3A C4A C41A F43A 109.1(4)
C5A C4A C41A F43A -69.4(5)
C3A C4A C41A F44A -98.5(10)
C5A C4A C41A F44A 83.0(10)
C3A C4A C41A F45A 27.0(12)
C5A C4A C41A F45A -151.5(11)
C3A C4A C5A C6A 2.0(5)
C41A C4A C5A C6A -179.5(3)
C4A C5A C6A C1A 0.3(4)
N7A C1A C6A C5A 179.1(3)
C2A C1A C6A C5A -3.7(4)
C6A C1A N7A C8A 15.6(4)
C2A C1A N7A C8A -161.3(3)
C6A C1A N7A C12A -119.1(3)
C2A C1A N7A C12A 63.9(3)
C1A N7A C8A C9A 161.7(2)
C12A N7A C8A C9A -60.5(3)
N7A C8A C9A N10A 59.9(3)
C8A C9A N10A C13A 143.2(2)
C8A C9A N10A C11A -57.5(3)
C13A N10A C11A C12A -146.8(2)
C9A N10A C11A C12A 53.1(3)
C1A N7A C12A C11A -164.9(2)
C8A N7A C12A C11A 57.3(3)
N10A C11A C12A N7A -52.2(3)
C9A N10A C13A O13A 172.3(2)
C11A N10A C13A O13A 14.1(4)
C9A N10A C13A O14A -10.6(3)
C11A N10A C13A O14A -168.8(2)
O13A C13A O14A C15A 2.1(4)
N10A C13A O14A C15A -175.0(2)
C13A O14A C15A C16A -159.1(2)
N7B C1B C2B C3B 178.7(3)
C6B C1B C2B C3B -4.0(4)
N7B C1B C2B N21B -8.7(4)
C6B C1B C2B N21B 168.6(2)
C3B C2B N21B O22B -6.1(4)
C1B C2B N21B O22B -179.2(3)
C3B C2B N21B O21B 171.0(2)
C1B C2B N21B O21B -2.1(4)
C1B C2B C3B C4B 2.8(4)
N21B C2B C3B C4B -170.3(3)
C2B C3B C4B C5B 0.0(4)
C2B C3B C4B C41B 176.6(3)
C3B C4B C41B F45B -14.5(13)
C5B C4B C41B F45B 162.2(12)
C3B C4B C41B F43B 143.5(4)
C5B C4B C41B F43B -39.8(5)
C3B C4B C41B F42B 22.8(5)
C5B C4B C41B F42B -160.6(4)
C3B C4B C41B F46B 122.4(13)
C5B C4B C41B F46B -60.9(13)
C3B C4B C41B F41B -96.9(5)
C5B C4B C41B F41B 79.8(5)
C3B C4B C41B F44B -128.4(10)
C5B C4B C41B F44B 48.3(10)
C3B C4B C5B C6B -1.5(4)
C41B C4B C5B C6B -178.2(3)
C4B C5B C6B C1B 0.2(4)
N7B C1B C6B C5B 179.9(3)
C2B C1B C6B C5B 2.5(4)
C6B C1B N7B C12B -16.0(4)
C2B C1B N7B C12B 161.3(3)
C6B C1B N7B C8B 118.6(3)
C2B C1B N7B C8B -64.2(3)
C1B N7B C8B C9B 165.6(2)
C12B N7B C8B C9B -56.9(3)
N7B C8B C9B N10B 51.8(3)
C8B C9B N10B C13B 147.3(2)
C8B C9B N10B C11B -52.8(3)
C13B N10B C11B C12B -143.8(2)
C9B N10B C11B C12B 57.0(3)
C1B N7B C12B C11B -161.9(2)
C8B N7B C12B C11B 60.4(3)
N10B C11B C12B N7B -59.9(3)
C11B N10B C13B O13B -171.7(2)
C9B N10B C13B O13B -13.8(4)
C11B N10B C13B O14B 10.0(3)
C9B N10B C13B O14B 168.0(2)
O13B C13B O14B C15B -3.0(4)
N10B C13B O14B C15B 175.3(2)
C13B O14B C15B C16B 160.3(2)
